data_4110183
loop_
_publ_author_name
'Yasuhiro Arikawa'
'Taiki Asayama'
'Yusuke Moriguchi'
'Shoko Agari'
'Masayoshi Onishi'

_publ_contact_author_address
;
    Department of Applied Chemistry
    Faculty of Engineering
    Nagasaki University
    Nagasaki 852-8521
    Japan
;
_publ_contact_author_email onishi@nagasaki-u.ac.jp
_publ_contact_author_fax +81-95-819-2684
_publ_contact_author_name 'Masayoshi Onishi'
_publ_contact_author_phone +81-95-819-2671
_publ_section_title
;
 Reversible N-N Coupling of NO Ligands on Dinuclear Ruthenium Complexes
 and Subsequent N2O Evolution: Relevance to Nitric Oxide Reductase
;
_journal_name_full 'Journal of the American Chemical Society'
_journal_page_first 14160
_journal_page_last 14161
_journal_paper_doi 10.1021/ja0763504
_journal_volume 129
_journal_year 2007
_chemical_formula_moiety 'C22 H25 B2 Cl N16 O2 Ru2, C7 H8 '
_chemical_formula_sum 'C29 H33 B2 Cl N16 O2 Ru2'
_chemical_formula_weight 896.90
_space_group_IT_number 14
_symmetry_cell_setting monoclinic
_symmetry_Int_Tables_number 14
_symmetry_space_group_name_Hall '-P 2yab'
_symmetry_space_group_name_H-M 'P 1 21/a 1'
_audit_creation_date 2007-04-23
_audit_creation_method 'by CrystalStructure 3.8'
_cell_angle_alpha 90.0000
_cell_angle_beta 106.9244(2)
_cell_angle_gamma 90.0000
_cell_formula_units_Z 4
_cell_length_a 16.198(2)
_cell_length_b 14.5225(19)
_cell_length_c 16.624(2)
_cell_measurement_reflns_used 8113
_cell_measurement_temperature 296.1
_cell_measurement_theta_max 27.5
_cell_measurement_theta_min 3.1
_cell_volume 3741.2(8)
_computing_cell_refinement CrystalClear
_computing_data_collection CrystalClear
_computing_data_reduction CrystalStructure
_computing_publication_material 'CrystalStructure 3.8'
_computing_structure_refinement CRYSTALS
_computing_structure_solution SIR2004
_diffrn_detector_area_resol_mean 7.31
_diffrn_measured_fraction_theta_full 0.969
_diffrn_measured_fraction_theta_max 0.969
_diffrn_measurement_device_type 'Rigaku Mercury'
_diffrn_measurement_method \w
_diffrn_radiation_type 'Mo K\a'
_diffrn_radiation_wavelength 0.71070
_diffrn_reflns_av_R_equivalents 0.017
_diffrn_reflns_limit_h_max 21
_diffrn_reflns_limit_h_min -15
_diffrn_reflns_limit_k_max 17
_diffrn_reflns_limit_k_min -18
_diffrn_reflns_limit_l_max 15
_diffrn_reflns_limit_l_min -21
_diffrn_reflns_number 28339
_diffrn_reflns_theta_full 27.48
_diffrn_reflns_theta_max 27.48
_exptl_absorpt_coefficient_mu 0.931
_exptl_absorpt_correction_T_max 0.756
_exptl_absorpt_correction_T_min 0.676
_exptl_absorpt_correction_type multi-scan
_exptl_absorpt_process_details 'Jacobson, R. (1998) Private communication'
_exptl_crystal_colour purple
_exptl_crystal_density_diffrn 1.592
_exptl_crystal_description needle
_exptl_crystal_F_000 1800.00
_exptl_crystal_size_max 0.60
_exptl_crystal_size_mid 0.30
_exptl_crystal_size_min 0.30
_refine_diff_density_max 1.71
_refine_diff_density_min -0.85
_refine_ls_extinction_method none
_refine_ls_goodness_of_fit_ref 1.006
_refine_ls_hydrogen_treatment mixed
_refine_ls_number_parameters 508
_refine_ls_number_reflns 8323
_refine_ls_R_factor_gt 0.0354
_refine_ls_shift/su_max 0.0000
_refine_ls_structure_factor_coef Fsqd
_refine_ls_weighting_details 'w = 1/[0.0014Fo^2^ + 1.0000\s(Fo^2^)]/(4Fo^2^)'
_refine_ls_weighting_scheme calc
_refine_ls_wR_factor_ref 0.1053
_reflns_number_gt 7133
_reflns_number_total 8323
_reflns_threshold_expression F^2^>2.0\s(F^2^)
_cod_data_source_file ja0763504si20070823_100305.cif
_cod_data_source_block '__0604a'
_cod_original_cell_volume 3741.2(9)
_cod_original_formula_sum 'C29 H33 B2 Cl N16 O2 Ru2 '
_cod_database_code 4110183

loop_
_symmetry_equiv_pos_site_id
_symmetry_equiv_pos_as_xyz
1 +X,+Y,+Z
2 1/2-X,1/2+Y,-Z
3 -X,-Y,-Z
4 1/2+X,1/2-Y,+Z

loop_
_atom_site_label
_atom_site_type_symbol
_atom_site_fract_x
_atom_site_fract_y
_atom_site_fract_z
_atom_site_U_iso_or_equiv
_atom_site_adp_type
_atom_site_occupancy
_atom_site_symmetry_multiplicity
_atom_site_calc_flag
_atom_site_refinement_flags
Ru(1) Ru 0.377070(10) 0.130170(10) 0.663370(10) 0.03303(5) Uani 1.00 1 d .
Ru(2) Ru 0.343640(10) -0.088470(10) 0.745150(10) 0.03567(6) Uani 1.00 1 d .
Cl(1) Cl 0.28350(4) -0.00069(4) 0.61781(4) 0.04202(15) Uani 1.00 1 d .
O(1) O 0.54360(13) 0.04995(16) 0.69027(16) 0.0567(6) Uani 1.00 1 d .
O(2) O 0.52288(14) -0.10054(16) 0.75849(16) 0.0582(6) Uani 1.00 1 d .
N(1) N 0.47057(14) 0.04936(15) 0.69307(14) 0.0396(5) Uani 1.00 1 d .
N(2) N 0.45421(14) -0.06340(15) 0.73937(15) 0.0404(5) Uani 1.00 1 d .
N(3) N 0.45531(14) 0.24201(15) 0.70327(14) 0.0404(5) Uani 1.00 1 d .
N(4) N 0.44523(15) 0.31751(15) 0.65352(16) 0.0438(5) Uani 1.00 1 d .
N(5) N 0.27485(14) 0.22442(16) 0.62570(14) 0.0412(5) Uani 1.00 1 d .
N(6) N 0.28714(15) 0.30378(15) 0.58784(15) 0.0429(5) Uani 1.00 1 d .
N(7) N 0.39469(14) 0.15191(16) 0.54667(14) 0.0399(5) Uani 1.00 1 d .
N(8) N 0.38998(16) 0.23915(17) 0.51585(15) 0.0459(6) Uani 1.00 1 d .
N(9) N 0.39071(16) -0.16078(17) 0.85456(15) 0.0456(6) Uani 1.00 1 d .
N(10) N 0.35426(18) -0.24298(17) 0.86434(17) 0.0519(6) Uani 1.00 1 d .
N(11) N 0.21987(16) -0.12024(15) 0.75265(17) 0.0456(6) Uani 1.00 1 d .
N(12) N 0.20420(16) -0.20571(16) 0.77871(17) 0.0508(6) Uani 1.00 1 d .
N(13) N 0.33826(17) -0.21438(15) 0.68408(16) 0.0476(6) Uani 1.00 1 d .
N(14) N 0.30488(19) -0.28845(16) 0.71452(18) 0.0555(7) Uani 1.00 1 d .
N(15) N 0.35070(14) 0.11603(15) 0.77702(14) 0.0371(5) Uani 1.00 1 d .
N(16) N 0.33818(14) 0.03244(15) 0.80747(14) 0.0386(5) Uani 1.00 1 d .
C(1) C 0.52147(19) 0.2587(2) 0.7717(2) 0.0519(8) Uani 1.00 1 d .
C(2) C 0.5541(2) 0.3451(2) 0.7654(2) 0.0622(9) Uani 1.00 1 d .
C(3) C 0.5049(2) 0.3807(2) 0.6912(2) 0.0574(9) Uani 1.00 1 d .
C(4) C 0.19573(19) 0.2290(2) 0.6353(2) 0.0531(8) Uani 1.00 1 d .
C(5) C 0.1573(2) 0.3124(2) 0.6039(2) 0.0654(10) Uani 1.00 1 d .
C(6) C 0.2165(2) 0.3572(2) 0.5746(2) 0.0572(8) Uani 1.00 1 d .
C(7) C 0.41182(19) 0.0963(2) 0.4894(2) 0.0487(7) Uani 1.00 1 d .
C(8) C 0.4183(2) 0.1481(2) 0.4208(2) 0.0615(10) Uani 1.00 1 d .
C(9) C 0.4045(2) 0.2370(2) 0.4401(2) 0.0582(9) Uani 1.00 1 d .
C(10) C 0.4575(2) -0.1470(2) 0.9231(2) 0.0563(8) Uani 1.00 1 d .
C(11) C 0.4642(2) -0.2212(3) 0.9776(2) 0.0701(11) Uani 1.00 1 d .
C(12) C 0.3992(2) -0.2793(2) 0.9385(2) 0.0669(10) Uani 1.00 1 d .
C(13) C 0.14819(19) -0.0714(2) 0.7410(2) 0.0568(8) Uani 1.00 1 d .
C(14) C 0.0851(2) -0.1249(2) 0.7595(3) 0.0715(11) Uani 1.00 1 d .
C(15) C 0.1228(2) -0.2085(2) 0.7831(2) 0.0661(10) Uani 1.00 1 d .
C(16) C 0.3599(2) -0.2425(2) 0.6175(2) 0.0580(9) Uani 1.00 1 d .
C(17) C 0.3395(3) -0.3355(2) 0.6029(2) 0.0749(12) Uani 1.00 1 d .
C(18) C 0.3056(2) -0.3612(2) 0.6646(2) 0.0679(10) Uani 1.00 1 d .
C(19) C 0.33589(19) 0.1801(2) 0.82960(18) 0.0460(7) Uani 1.00 1 d .
C(20) C 0.3144(2) 0.1385(2) 0.8954(2) 0.0519(8) Uani 1.00 1 d .
C(21) C 0.3169(2) 0.0457(2) 0.87810(19) 0.0483(7) Uani 1.00 1 d .
C(22) C 0.2907(3) 0.1841(3) 0.9675(3) 0.0890(16) Uani 1.00 1 d .
C(23) C 0.7472(3) 0.0586(3) 0.9007(3) 0.0923(16) Uani 1.00 1 d .
C(24) C 0.7667(5) 0.0595(3) 0.8261(4) 0.110(2) Uani 1.00 1 d .
C(25) C 0.8494(6) 0.0620(3) 0.8215(5) 0.124(2) Uani 1.00 1 d .
C(26) C 0.9163(6) 0.0664(5) 0.8945(7) 0.141(3) Uani 1.00 1 d .
C(27) C 0.8978(5) 0.0663(5) 0.9689(6) 0.139(3) Uani 1.00 1 d .
C(28) C 0.8168(4) 0.0623(4) 0.9740(4) 0.115(2) Uani 1.00 1 d .
C(29) C 0.6587(5) 0.0550(7) 0.9045(5) 0.157(3) Uani 1.00 1 d .
B(1) B 0.3737(2) 0.3199(2) 0.5690(2) 0.0470(8) Uani 1.00 1 d .
B(2) B 0.2762(2) -0.2789(2) 0.7943(2) 0.0575(10) Uani 1.00 1 d .
H(1) H 0.377(2) 0.385(2) 0.535(2) 0.052(8) Uiso 1.00 1 c .
H(2) H 0.256(2) -0.349(2) 0.816(2) 0.070(11) Uiso 1.00 1 c .
H(3) H 0.5430 0.2166 0.8184 0.061 Uiso 1.00 1 c R
H(4) H 0.6025 0.3746 0.8057 0.073 Uiso 1.00 1 c R
H(5) H 0.5116 0.4413 0.6692 0.070 Uiso 1.00 1 c R
H(6) H 0.1692 0.1815 0.6605 0.066 Uiso 1.00 1 c R
H(7) H 0.1004 0.3340 0.6030 0.081 Uiso 1.00 1 c R
H(8) H 0.2091 0.4176 0.5485 0.067 Uiso 1.00 1 c R
H(9) H 0.4187 0.0300 0.4947 0.059 Uiso 1.00 1 c R
H(10) H 0.4301 0.1257 0.3703 0.077 Uiso 1.00 1 c R
H(11) H 0.4050 0.2901 0.4049 0.073 Uiso 1.00 1 c R
H(12) H 0.4953 -0.0938 0.9332 0.066 Uiso 1.00 1 c R
H(13) H 0.5063 -0.2296 1.0320 0.082 Uiso 1.00 1 c R
H(14) H 0.3871 -0.3380 0.9607 0.082 Uiso 1.00 1 c R
H(15) H 0.1409 -0.0078 0.7223 0.069 Uiso 1.00 1 c R
H(16) H 0.0266 -0.1067 0.7563 0.088 Uiso 1.00 1 c R
H(17) H 0.0953 -0.2612 0.8003 0.082 Uiso 1.00 1 c R
H(18) H 0.3861 -0.2042 0.5838 0.070 Uiso 1.00 1 c R
H(19) H 0.3479 -0.3736 0.5580 0.089 Uiso 1.00 1 c R
H(20) H 0.2850 -0.4225 0.6718 0.080 Uiso 1.00 1 c R
H(21) H 0.3397 0.2460 0.8223 0.056 Uiso 1.00 1 c R
H(22) H 0.3048 -0.0032 0.9127 0.061 Uiso 1.00 1 c R
H(23) H 0.3425 0.1940 1.0138 0.115 Uiso 1.00 1 c R
H(24) H 0.2513 0.1447 0.9859 0.114 Uiso 1.00 1 c R
H(25) H 0.2632 0.2428 0.9490 0.114 Uiso 1.00 1 c R
H(26) H 0.7198 0.0583 0.7742 0.135 Uiso 1.00 1 c R
H(27) H 0.8609 0.0606 0.7674 0.158 Uiso 1.00 1 c R
H(28) H 0.9756 0.0695 0.8928 0.178 Uiso 1.00 1 c R
H(29) H 0.9450 0.0694 1.0206 0.166 Uiso 1.00 1 c R
H(30) H 0.8064 0.0619 1.0286 0.133 Uiso 1.00 1 c R
H(31) H 0.6368 0.1172 0.9048 0.183 Uiso 1.00 1 c R
H(32) H 0.6569 0.0234 0.9553 0.183 Uiso 1.00 1 c R
H(33) H 0.6232 0.0222 0.8558 0.183 Uiso 1.00 1 c R

loop_
_atom_site_aniso_label
_atom_site_aniso_U_11
_atom_site_aniso_U_22
_atom_site_aniso_U_33
_atom_site_aniso_U_12
_atom_site_aniso_U_13
_atom_site_aniso_U_23
Ru(1) 0.03588(12) 0.02854(12) 0.03587(12) 0.00064(7) 0.01234(8) 0.00283(7)
Ru(2) 0.04124(13) 0.02688(12) 0.03945(13) -0.00011(7) 0.01262(9) 0.00235(7)
Cl(1) 0.0466(3) 0.0353(3) 0.0410(3) -0.0034(2) 0.0078(2) 0.0006(2)
O(1) 0.0415(10) 0.0563(12) 0.0784(15) 0.0070(9) 0.0273(10) 0.0147(11)
O(2) 0.0523(12) 0.0502(12) 0.0775(15) 0.0209(9) 0.0273(11) 0.0195(10)
N(1) 0.0408(10) 0.0357(10) 0.0442(11) 0.0021(8) 0.0151(9) 0.0039(8)
N(2) 0.0424(11) 0.0356(10) 0.0448(12) 0.0056(9) 0.0151(9) 0.0028(9)
N(3) 0.0422(10) 0.0352(10) 0.0433(11) -0.0024(8) 0.0115(9) 0.0034(8)
N(4) 0.0471(11) 0.0350(10) 0.0522(13) -0.0041(9) 0.0191(10) 0.0034(9)
N(5) 0.0393(10) 0.0413(11) 0.0448(11) 0.0047(9) 0.0149(9) 0.0051(9)
N(6) 0.0479(11) 0.0366(11) 0.0438(11) 0.0079(9) 0.0130(9) 0.0060(9)
N(7) 0.0420(11) 0.0408(11) 0.0397(11) 0.0026(9) 0.0163(9) 0.0029(9)
N(8) 0.0546(13) 0.0455(12) 0.0413(11) 0.0009(10) 0.0200(10) 0.0076(9)
N(9) 0.0546(13) 0.0391(11) 0.0432(12) 0.0023(10) 0.0144(10) 0.0064(9)
N(10) 0.0654(15) 0.0384(12) 0.0551(14) 0.0059(11) 0.0227(12) 0.0147(10)
N(11) 0.0457(12) 0.0320(10) 0.0608(14) -0.0018(9) 0.0182(11) 0.0017(9)
N(12) 0.0529(13) 0.0365(11) 0.0652(15) -0.0117(10) 0.0205(12) 0.0003(10)
N(13) 0.0605(14) 0.0304(10) 0.0503(13) 0.0032(9) 0.0135(11) -0.0009(9)
N(14) 0.0699(16) 0.0286(10) 0.0683(17) -0.0016(10) 0.0206(13) -0.0009(10)
N(15) 0.0438(11) 0.0306(9) 0.0384(11) -0.0020(8) 0.0143(8) 0.0006(8)
N(16) 0.0451(11) 0.0325(10) 0.0401(11) -0.0024(8) 0.0155(9) 0.0040(8)
C(1) 0.0473(14) 0.0531(16) 0.0531(16) -0.0035(12) 0.0109(12) 0.0013(13)
C(2) 0.0599(18) 0.0574(18) 0.066(2) -0.0166(15) 0.0127(16) -0.0090(16)
C(3) 0.0592(18) 0.0429(15) 0.072(2) -0.0152(13) 0.0217(16) 0.0010(14)
C(4) 0.0457(14) 0.0625(18) 0.0568(17) 0.0093(13) 0.0240(13) 0.0027(14)
C(5) 0.0573(18) 0.078(2) 0.066(2) 0.0272(17) 0.0264(16) 0.0075(17)
C(6) 0.069(2) 0.0495(16) 0.0493(16) 0.0228(14) 0.0114(14) 0.0044(13)
C(7) 0.0438(14) 0.0534(16) 0.0510(16) 0.0003(12) 0.0173(12) -0.0063(12)
C(8) 0.067(2) 0.079(2) 0.0469(16) 0.0031(17) 0.0299(15) -0.0028(15)
C(9) 0.0662(18) 0.069(2) 0.0468(16) -0.0030(16) 0.0277(14) 0.0116(14)
C(10) 0.0533(16) 0.0623(18) 0.0506(17) 0.0060(14) 0.0107(13) 0.0065(14)
C(11) 0.068(2) 0.081(2) 0.0565(19) 0.0133(19) 0.0106(16) 0.0232(18)
C(12) 0.077(2) 0.061(2) 0.068(2) 0.0155(17) 0.0283(18) 0.0267(17)
C(13) 0.0489(16) 0.0434(15) 0.079(2) -0.0003(12) 0.0207(15) -0.0021(14)
C(14) 0.0483(17) 0.065(2) 0.107(3) -0.0065(15) 0.0308(19) -0.003(2)
C(15) 0.0636(19) 0.0557(19) 0.086(2) -0.0226(15) 0.0322(18) -0.0064(17)
C(16) 0.0693(19) 0.0549(18) 0.0505(17) 0.0084(15) 0.0189(14) -0.0059(13)
C(17) 0.095(2) 0.055(2) 0.073(2) 0.0108(19) 0.021(2) -0.0216(17)
C(18) 0.080(2) 0.0361(15) 0.083(2) 0.0020(14) 0.017(2) -0.0110(15)
C(19) 0.0586(16) 0.0375(13) 0.0441(14) 0.0026(11) 0.0184(12) -0.0021(10)
C(20) 0.0676(19) 0.0494(16) 0.0452(15) 0.0012(13) 0.0265(14) -0.0034(12)
C(21) 0.0604(16) 0.0443(14) 0.0478(15) -0.0051(12) 0.0281(13) 0.0013(11)
C(22) 0.123(3) 0.078(2) 0.085(2) -0.003(2) 0.060(2) -0.017(2)
C(23) 0.106(3) 0.068(2) 0.100(3) -0.002(2) 0.025(2) 0.008(2)
C(24) 0.175(6) 0.062(2) 0.100(4) -0.007(3) 0.050(4) 0.003(2)
C(25) 0.171(6) 0.066(3) 0.158(6) -0.029(3) 0.085(5) -0.010(3)
C(26) 0.143(6) 0.102(4) 0.198(9) -0.022(4) 0.084(6) 0.002(5)
C(27) 0.120(5) 0.121(5) 0.174(7) -0.046(4) 0.040(5) 0.008(4)
C(28) 0.118(4) 0.112(4) 0.101(4) -0.015(3) 0.013(3) 0.029(3)
C(29) 0.145(6) 0.186(8) 0.126(5) 0.053(6) 0.020(4) 0.041(5)
B(1) 0.0536(17) 0.0392(15) 0.0488(17) 0.0003(13) 0.0160(13) 0.0099(13)
B(2) 0.071(2) 0.0313(15) 0.072(2) -0.0045(14) 0.0240(19) 0.0043(15)

loop_
_atom_type_symbol
_atom_type_description
_atom_type_scat_dispersion_real
_atom_type_scat_dispersion_imag
_atom_type_scat_source
C C 0.003 0.002
;
International Tables for Crystallography
(1992, Vol. C, Tables 4.2.6.8 and 6.1.1.4)
;
H H 0.000 0.000
;
International Tables for Crystallography
(1992, Vol. C, Table 6.1.1.4)
;
N N 0.006 0.003
;
International Tables for Crystallography
(1992, Vol. C, Tables 4.2.6.8 and 6.1.1.4)
;
Cl Cl 0.148 0.159
;
International Tables for Crystallography
(1992, Vol. C, Tables 4.2.6.8 and 6.1.1.4)
;
B B 0.001 0.001
;
International Tables for Crystallography
(1992, Vol. C, Tables 4.2.6.8 and 6.1.1.4)
;
O O 0.011 0.006
;
International Tables for Crystallography
(1992, Vol. C, Tables 4.2.6.8 and 6.1.1.4)
;
Ru Ru -1.259 0.836
;
International Tables for Crystallography
(1992, Vol. C, Tables 4.2.6.8 and 6.1.1.4)
;

loop_
_geom_angle_atom_site_label_1
_geom_angle_atom_site_label_2
_geom_angle_atom_site_label_3
_geom_angle
_geom_angle_publ_flag
Cl(1) Ru(1) N(1) 88.56(6) yes
Cl(1) Ru(1) N(3) 179.06(7) yes
Cl(1) Ru(1) N(5) 92.93(6) yes
Cl(1) Ru(1) N(7) 94.10(6) yes
Cl(1) Ru(1) N(15) 86.01(6) yes
N(1) Ru(1) N(3) 92.01(8) yes
N(1) Ru(1) N(5) 177.05(10) yes
N(1) Ru(1) N(7) 91.22(9) yes
N(1) Ru(1) N(15) 93.64(9) yes
N(3) Ru(1) N(5) 86.53(8) yes
N(3) Ru(1) N(7) 86.64(9) yes
N(3) Ru(1) N(15) 93.20(9) yes
N(5) Ru(1) N(7) 86.14(9) yes
N(5) Ru(1) N(15) 89.00(9) yes
N(7) Ru(1) N(15) 175.14(8) yes
Cl(1) Ru(2) N(2) 90.01(7) yes
Cl(1) Ru(2) N(9) 177.76(8) yes
Cl(1) Ru(2) N(11) 91.12(6) yes
Cl(1) Ru(2) N(13) 95.00(6) yes
Cl(1) Ru(2) N(16) 85.72(6) yes
N(2) Ru(2) N(9) 91.79(10) yes
N(2) Ru(2) N(11) 178.52(9) yes
N(2) Ru(2) N(13) 92.93(10) yes
N(2) Ru(2) N(16) 92.42(9) yes
N(9) Ru(2) N(11) 87.10(10) yes
N(9) Ru(2) N(13) 86.25(9) yes
N(9) Ru(2) N(16) 92.87(9) yes
N(11) Ru(2) N(13) 86.02(10) yes
N(11) Ru(2) N(16) 88.61(9) yes
N(13) Ru(2) N(16) 174.60(10) yes
Ru(1) Cl(1) Ru(2) 94.83(2) yes
Ru(1) N(1) O(1) 136.1(2) yes
Ru(2) N(2) O(2) 137.4(2) yes
Ru(1) N(3) N(4) 119.41(15) yes
Ru(1) N(3) C(1) 133.3(2) yes
N(4) N(3) C(1) 107.2(2) yes
N(3) N(4) C(3) 109.0(2) yes
N(3) N(4) B(1) 120.0(2) yes
C(3) N(4) B(1) 131.0(2) yes
Ru(1) N(5) N(6) 118.91(17) yes
Ru(1) N(5) C(4) 134.1(2) yes
N(6) N(5) C(4) 106.8(2) yes
N(5) N(6) C(6) 109.5(2) yes
N(5) N(6) B(1) 119.3(2) yes
C(6) N(6) B(1) 131.2(2) yes
Ru(1) N(7) N(8) 119.22(18) yes
Ru(1) N(7) C(7) 133.6(2) yes
N(8) N(7) C(7) 107.1(2) yes
N(7) N(8) C(9) 108.9(2) yes
N(7) N(8) B(1) 119.6(2) yes
C(9) N(8) B(1) 131.4(2) yes
Ru(2) N(9) N(10) 119.58(16) yes
Ru(2) N(9) C(10) 132.9(2) yes
N(10) N(9) C(10) 107.5(2) yes
N(9) N(10) C(12) 108.4(2) yes
N(9) N(10) B(2) 119.7(2) yes
C(12) N(10) B(2) 131.9(2) yes
Ru(2) N(11) N(12) 119.30(18) yes
Ru(2) N(11) C(13) 133.3(2) yes
N(12) N(11) C(13) 107.3(2) yes
N(11) N(12) C(15) 108.7(2) yes
N(11) N(12) B(2) 118.6(2) yes
C(15) N(12) B(2) 132.6(2) yes
Ru(2) N(13) N(14) 118.4(2) yes
Ru(2) N(13) C(16) 134.2(2) yes
N(14) N(13) C(16) 107.3(2) yes
N(13) N(14) C(18) 108.3(3) yes
N(13) N(14) B(2) 120.1(2) yes
C(18) N(14) B(2) 131.6(3) yes
Ru(1) N(15) N(16) 121.67(17) yes
Ru(1) N(15) C(19) 130.50(19) yes
N(16) N(15) C(19) 107.6(2) yes
Ru(2) N(16) N(15) 123.04(18) yes
Ru(2) N(16) C(21) 129.01(19) yes
N(15) N(16) C(21) 107.8(2) yes
N(3) C(1) C(2) 109.3(2) yes
C(1) C(2) C(3) 106.2(2) yes
N(4) C(3) C(2) 108.3(2) yes
N(5) C(4) C(5) 109.7(3) yes
C(4) C(5) C(6) 105.5(3) yes
N(6) C(6) C(5) 108.6(2) yes
N(7) C(7) C(8) 109.7(2) yes
C(7) C(8) C(9) 105.2(3) yes
N(8) C(9) C(8) 109.0(3) yes
N(9) C(10) C(11) 109.2(3) yes
C(10) C(11) C(12) 105.5(3) yes
N(10) C(12) C(11) 109.4(3) yes
N(11) C(13) C(14) 109.8(3) yes
C(13) C(14) C(15) 105.3(3) yes
N(12) C(15) C(14) 108.8(3) yes
N(13) C(16) C(17) 109.8(3) yes
C(16) C(17) C(18) 105.3(3) yes
N(14) C(18) C(17) 109.3(3) yes
N(15) C(19) C(20) 110.3(2) yes
C(19) C(20) C(21) 103.4(3) yes
C(19) C(20) C(22) 128.1(3) yes
C(21) C(20) C(22) 128.4(3) yes
N(16) C(21) C(20) 110.9(2) yes
C(24) C(23) C(28) 116.8(6) yes
C(24) C(23) C(29) 122.0(5) yes
C(28) C(23) C(29) 121.2(6) yes
C(23) C(24) C(25) 122.7(6) yes
C(24) C(25) C(26) 119.1(9) yes
C(25) C(26) C(27) 118.7(9) yes
C(26) C(27) C(28) 122.6(7) yes
C(23) C(28) C(27) 120.1(7) yes
N(4) B(1) N(6) 107.4(2) yes
N(4) B(1) N(8) 107.3(2) yes
N(6) B(1) N(8) 108.6(2) yes
N(10) B(2) N(12) 107.9(2) yes
N(10) B(2) N(14) 107.2(3) yes
N(12) B(2) N(14) 108.8(2) yes
N(3) C(1) H(3) 125.3 no
C(2) C(1) H(3) 125.3 no
C(1) C(2) H(4) 126.9 no
C(3) C(2) H(4) 126.9 no
N(4) C(3) H(5) 125.9 no
C(2) C(3) H(5) 125.9 no
N(5) C(4) H(6) 125.1 no
C(5) C(4) H(6) 125.1 no
C(4) C(5) H(7) 127.3 no
C(6) C(5) H(7) 127.3 no
N(6) C(6) H(8) 125.7 no
C(5) C(6) H(8) 125.7 no
N(7) C(7) H(9) 125.2 no
C(8) C(7) H(9) 125.2 no
C(7) C(8) H(10) 127.4 no
C(9) C(8) H(10) 127.4 no
N(8) C(9) H(11) 125.5 no
C(8) C(9) H(11) 125.5 no
N(9) C(10) H(12) 125.4 no
C(11) C(10) H(12) 125.4 no
C(10) C(11) H(13) 127.2 no
C(12) C(11) H(13) 127.2 no
N(10) C(12) H(14) 125.3 no
C(11) C(12) H(14) 125.3 no
N(11) C(13) H(15) 125.1 no
C(14) C(13) H(15) 125.1 no
C(13) C(14) H(16) 127.3 no
C(15) C(14) H(16) 127.3 no
N(12) C(15) H(17) 125.6 no
C(14) C(15) H(17) 125.6 no
N(13) C(16) H(18) 125.1 no
C(17) C(16) H(18) 125.1 no
C(16) C(17) H(19) 127.4 no
C(18) C(17) H(19) 127.3 no
N(14) C(18) H(20) 125.4 no
C(17) C(18) H(20) 125.4 no
N(15) C(19) H(21) 124.9 no
C(20) C(19) H(21) 124.9 no
N(16) C(21) H(22) 124.6 no
C(20) C(21) H(22) 124.6 no
C(20) C(22) H(23) 109.5 no
C(20) C(22) H(24) 109.5 no
C(20) C(22) H(25) 109.5 no
H(23) C(22) H(24) 109.5 no
H(23) C(22) H(25) 109.5 no
H(24) C(22) H(25) 109.5 no
C(23) C(24) H(26) 118.6 no
C(25) C(24) H(26) 118.6 no
C(24) C(25) H(27) 120.4 no
C(26) C(25) H(27) 120.4 no
C(25) C(26) H(28) 120.7 no
C(27) C(26) H(28) 120.7 no
C(26) C(27) H(29) 118.7 no
C(28) C(27) H(29) 118.7 no
C(23) C(28) H(30) 120.0 no
C(27) C(28) H(30) 120.0 no
C(23) C(29) H(31) 109.5 no
C(23) C(29) H(32) 109.5 no
C(23) C(29) H(33) 109.5 no
H(31) C(29) H(32) 109.5 no
H(31) C(29) H(33) 109.5 no
H(32) C(29) H(33) 109.5 no
N(4) B(1) H(1) 110.4(16) no
N(6) B(1) H(1) 114.7(19) no
N(8) B(1) H(1) 108(2) no
N(10) B(2) H(2) 107.8(17) no
N(12) B(2) H(2) 113(2) no
N(14) B(2) H(2) 112(2) no

loop_
_geom_bond_atom_site_label_1
_geom_bond_atom_site_label_2
_geom_bond_distance
_geom_bond_publ_flag
Ru(1) Cl(1) 2.4112(5) yes
Ru(1) N(1) 1.865(2) yes
Ru(1) N(3) 2.048(2) yes
Ru(1) N(5) 2.098(2) yes
Ru(1) N(7) 2.066(2) yes
Ru(1) N(15) 2.065(2) yes
Ru(2) Cl(1) 2.4197(6) yes
Ru(2) N(2) 1.857(2) yes
Ru(2) N(9) 2.046(2) yes
Ru(2) N(11) 2.096(2) yes
Ru(2) N(13) 2.081(2) yes
Ru(2) N(16) 2.054(2) yes
O(1) N(1) 1.197(3) yes
O(2) N(2) 1.193(3) yes
N(3) N(4) 1.354(3) yes
N(3) C(1) 1.339(3) yes
N(4) C(3) 1.348(3) yes
N(4) B(1) 1.539(3) yes
N(5) N(6) 1.355(3) yes
N(5) C(4) 1.339(4) yes
N(6) C(6) 1.346(4) yes
N(6) B(1) 1.541(4) yes
N(7) N(8) 1.360(3) yes
N(7) C(7) 1.338(4) yes
N(8) C(9) 1.347(4) yes
N(8) B(1) 1.537(4) yes
N(9) N(10) 1.362(3) yes
N(9) C(10) 1.339(3) yes
N(10) C(12) 1.344(4) yes
N(10) B(2) 1.540(4) yes
N(11) N(12) 1.363(3) yes
N(11) C(13) 1.326(4) yes
N(12) C(15) 1.343(4) yes
N(12) B(2) 1.543(4) yes
N(13) N(14) 1.366(3) yes
N(13) C(16) 1.319(4) yes
N(14) C(18) 1.346(4) yes
N(14) B(2) 1.534(5) yes
N(15) N(16) 1.353(3) yes
N(15) C(19) 1.345(3) yes
N(16) C(21) 1.331(4) yes
C(1) C(2) 1.378(5) yes
C(2) C(3) 1.361(4) yes
C(4) C(5) 1.391(5) yes
C(5) C(6) 1.361(5) yes
C(7) C(8) 1.395(5) yes
C(8) C(9) 1.364(5) yes
C(10) C(11) 1.391(5) yes
C(11) C(12) 1.358(5) yes
C(13) C(14) 1.388(5) yes
C(14) C(15) 1.364(5) yes
C(16) C(17) 1.395(5) yes
C(17) C(18) 1.349(7) yes
C(19) C(20) 1.380(4) yes
C(20) C(21) 1.381(4) yes
C(20) C(22) 1.513(6) yes
C(23) C(24) 1.367(10) yes
C(23) C(28) 1.399(7) yes
C(23) C(29) 1.455(11) yes
C(24) C(25) 1.364(13) yes
C(25) C(26) 1.372(12) yes
C(26) C(27) 1.356(16) yes
C(27) C(28) 1.340(11) yes
C(1) H(3) 0.970 no
C(2) H(4) 0.970 no
C(3) H(5) 0.970 no
C(4) H(6) 0.970 no
C(5) H(7) 0.970 no
C(6) H(8) 0.970 no
C(7) H(9) 0.970 no
C(8) H(10) 0.970 no
C(9) H(11) 0.970 no
C(10) H(12) 0.970 no
C(11) H(13) 0.970 no
C(12) H(14) 0.970 no
C(13) H(15) 0.970 no
C(14) H(16) 0.970 no
C(15) H(17) 0.970 no
C(16) H(18) 0.970 no
C(17) H(19) 0.970 no
C(18) H(20) 0.970 no
C(19) H(21) 0.970 no
C(21) H(22) 0.970 no
C(22) H(23) 0.970 no
C(22) H(24) 0.970 no
C(22) H(25) 0.970 no
C(24) H(26) 0.970 no
C(25) H(27) 0.970 no
C(26) H(28) 0.970 no
C(27) H(29) 0.970 no
C(28) H(30) 0.970 no
C(29) H(31) 0.970 no
C(29) H(32) 0.970 no
C(29) H(33) 0.970 no
B(1) H(1) 1.11(3) no
B(2) H(2) 1.15(4) no

loop_
_geom_contact_atom_site_label_1
_geom_contact_atom_site_label_2
_geom_contact_distance
_geom_contact_site_symmetry_2
O(1) C(5) 3.316(4) 4_555
O(1) C(8) 3.568(4) 3_656
O(1) C(29) 3.507(8) .
O(2) C(8) 3.453(4) 3_656
O(2) C(15) 3.177(4) 4_545
O(2) C(29) 3.567(8) .
C(3) C(13) 3.552(4) 4_555
C(5) O(1) 3.316(4) 4_455
C(6) C(16) 3.395(4) 2_556
C(8) O(1) 3.568(4) 3_656
C(8) O(2) 3.453(4) 3_656
C(8) C(18) 3.491(5) 2_556
C(13) C(3) 3.552(4) 4_455
C(15) O(2) 3.177(4) 4_445
C(16) C(6) 3.395(4) 2_546
C(18) C(8) 3.491(5) 2_546
C(29) O(1) 3.507(8) .
C(29) O(2) 3.567(8) .
Cl(1) H(1) 3.49(3) 2_546
Cl(1) H(8) 3.043 2_546
Cl(1) H(19) 3.586 2_556
O(1) H(7) 2.563 4_555
O(1) H(9) 3.503 3_656
O(1) H(10) 2.820 3_656
O(1) H(26) 2.791 .
O(1) H(31) 3.580 .
O(1) H(33) 2.708 .
O(2) H(10) 2.500 3_656
O(2) H(17) 2.327 4_545
O(2) H(33) 2.628 .
N(1) H(7) 3.372 4_555
N(1) H(10) 3.339 3_656
N(1) H(33) 3.114 .
N(2) H(10) 3.106 3_656
N(2) H(17) 3.374 4_545
N(2) H(33) 3.115 .
N(3) H(7) 3.435 4_555
N(3) H(27) 3.556 4_455
N(4) H(6) 3.596 4_555
N(4) H(27) 3.177 4_455
N(5) H(19) 3.431 2_556
N(6) H(18) 3.371 2_556
N(6) H(27) 3.484 4_455
N(7) H(7) 3.195 4_555
N(8) H(7) 3.460 4_555
N(11) H(11) 3.092 2_546
N(12) H(11) 3.050 2_546
N(14) H(11) 3.588 2_546
C(1) H(6) 3.532 4_555
C(1) H(13) 3.447 3_657
C(1) H(28) 3.420 4_455
C(1) H(31) 3.194 .
C(2) H(6) 2.925 4_555
C(2) H(15) 2.943 4_555
C(2) H(27) 3.426 4_455
C(2) H(28) 3.035 4_455
C(3) H(6) 2.991 4_555
C(3) H(15) 2.805 4_555
C(3) H(16) 3.441 4_555
C(3) H(27) 3.081 4_455
C(3) H(28) 3.593 4_455
C(4) H(19) 3.424 2_556
C(5) H(18) 3.002 2_556
C(5) H(26) 3.301 4_455
C(6) H(9) 3.309 2_556
C(6) H(18) 2.818 2_556
C(6) H(26) 3.523 4_455
C(6) H(27) 3.578 4_455
C(7) H(7) 3.251 4_555
C(7) H(8) 3.201 2_546
C(7) H(9) 3.248 3_656
C(7) H(20) 3.527 2_556
C(8) H(7) 3.570 4_555
C(8) H(18) 3.295 3_656
C(8) H(20) 3.364 2_556
C(9) H(18) 3.561 3_656
C(10) H(23) 3.175 3_657
C(10) H(32) 3.595 3_657
C(11) H(3) 3.427 3_657
C(11) H(23) 3.118 3_657
C(11) H(29) 3.376 2_647
C(11) H(31) 3.262 3_657
C(12) H(24) 3.244 2_547
C(12) H(29) 3.265 2_647
C(13) H(4) 3.214 4_455
C(13) H(5) 2.890 4_455
C(13) H(11) 3.074 2_546
C(14) H(5) 3.121 4_455
C(14) H(11) 3.045 2_546
C(14) H(30) 3.568 3_657
C(15) H(10) 3.430 2_546
C(15) H(11) 3.025 2_546
C(15) H(23) 3.551 2_547
C(16) H(8) 3.532 2_546
C(17) H(16) 3.448 4_545
C(18) H(16) 3.489 4_545
C(18) H(27) 3.349 4_445
C(19) H(13) 2.986 3_657
C(20) H(4) 3.326 4_455
C(20) H(12) 3.594 3_657
C(20) H(13) 3.097 3_657
C(20) H(32) 3.350 3_657
C(21) H(4) 3.523 4_455
C(21) H(30) 3.261 3_657
C(21) H(32) 2.859 3_657
C(22) H(4) 3.533 4_455
C(22) H(13) 3.351 3_657
C(22) H(14) 3.439 2_557
C(22) H(32) 3.288 3_657
C(23) H(2) 3.38(4) 4_545
C(23) H(22) 3.534 3_657
C(23) H(24) 3.499 3_657
C(23) H(25) 2.985 4_555
C(24) H(2) 3.07(3) 4_545
C(24) H(20) 3.327 4_545
C(24) H(21) 3.069 4_555
C(24) H(25) 3.535 4_555
C(25) H(2) 3.43(4) 4_545
C(25) H(20) 3.142 4_545
C(25) H(21) 2.793 4_555
C(26) H(13) 3.309 2_657
C(26) H(14) 3.570 4_545
C(26) H(21) 3.087 4_555
C(26) H(29) 3.014 3_757
C(27) H(13) 3.349 2_657
C(27) H(14) 3.322 4_545
C(27) H(21) 3.594 4_555
C(27) H(25) 3.482 4_555
C(27) H(28) 3.262 3_757
C(27) H(29) 3.185 3_757
C(28) H(14) 3.479 4_545
C(28) H(22) 3.211 3_657
C(28) H(24) 3.335 3_657
C(28) H(25) 2.955 4_555
C(29) H(3) 3.083 .
C(29) H(12) 3.555 .
C(29) H(22) 3.017 3_657
C(29) H(24) 3.510 3_657
C(29) H(25) 3.362 4_555
H(1) Cl(1) 3.49(3) 2_556
H(1) H(19) 3.579 1_565
H(2) C(23) 3.38(4) 4_445
H(2) C(24) 3.07(3) 4_445
H(2) C(25) 3.43(4) 4_445
H(2) H(24) 3.340 2_547
H(2) H(26) 3.143 4_445
H(2) H(33) 3.508 4_445
H(3) C(11) 3.427 3_657
H(3) C(29) 3.083 .
H(3) H(13) 2.830 3_657
H(3) H(31) 2.277 .
H(3) H(33) 3.095 .
H(4) C(13) 3.214 4_555
H(4) C(20) 3.326 4_555
H(4) C(21) 3.523 4_555
H(4) C(22) 3.533 4_555
H(4) H(6) 3.029 4_555
H(4) H(15) 2.560 4_555
H(4) H(16) 3.600 4_555
H(4) H(24) 3.265 4_555
H(4) H(25) 3.428 4_555
H(4) H(28) 2.953 4_455
H(5) C(13) 2.890 4_555
H(5) C(14) 3.121 4_555
H(5) H(6) 3.151 4_555
H(5) H(15) 2.242 4_555
H(5) H(16) 2.779 4_555
H(5) H(27) 3.309 4_455
H(6) N(4) 3.596 4_455
H(6) C(1) 3.532 4_455
H(6) C(2) 2.925 4_455
H(6) C(3) 2.991 4_455
H(6) H(4) 3.029 4_455
H(6) H(5) 3.151 4_455
H(7) O(1) 2.563 4_455
H(7) N(1) 3.372 4_455
H(7) N(3) 3.435 4_455
H(7) N(7) 3.195 4_455
H(7) N(8) 3.460 4_455
H(7) C(7) 3.251 4_455
H(7) C(8) 3.570 4_455
H(7) H(9) 3.248 2_556
H(7) H(9) 3.567 4_455
H(7) H(18) 3.225 2_556
H(7) H(26) 3.328 4_455
H(8) Cl(1) 3.043 2_556
H(8) C(7) 3.201 2_556
H(8) C(16) 3.532 2_556
H(8) H(9) 2.569 2_556
H(8) H(18) 2.893 2_556
H(8) H(20) 3.104 1_565
H(9) O(1) 3.503 3_656
H(9) C(6) 3.309 2_546
H(9) C(7) 3.248 3_656
H(9) H(7) 3.248 2_546
H(9) H(7) 3.567 4_555
H(9) H(8) 2.569 2_546
H(9) H(9) 2.731 3_656
H(9) H(10) 3.599 3_656
H(10) O(1) 2.820 3_656
H(10) O(2) 2.500 3_656
H(10) N(1) 3.339 3_656
H(10) N(2) 3.106 3_656
H(10) C(15) 3.430 2_556
H(10) H(9) 3.599 3_656
H(10) H(17) 3.198 2_556
H(10) H(18) 3.071 3_656
H(10) H(20) 3.420 2_556
H(11) N(11) 3.092 2_556
H(11) N(12) 3.050 2_556
H(11) N(14) 3.588 2_556
H(11) C(13) 3.074 2_556
H(11) C(14) 3.045 2_556
H(11) C(15) 3.025 2_556
H(11) H(15) 3.566 2_556
H(11) H(16) 3.519 2_556
H(11) H(17) 3.490 2_556
H(11) H(18) 3.560 3_656
H(12) C(20) 3.594 3_657
H(12) C(29) 3.555 .
H(12) H(12) 3.490 3_657
H(12) H(23) 2.906 3_657
H(12) H(32) 3.053 .
H(12) H(33) 3.215 .
H(13) C(1) 3.447 3_657
H(13) C(19) 2.986 3_657
H(13) C(20) 3.097 3_657
H(13) C(22) 3.351 3_657
H(13) C(26) 3.309 2_647
H(13) C(27) 3.349 2_647
H(13) H(3) 2.830 3_657
H(13) H(21) 2.936 3_657
H(13) H(23) 2.816 3_657
H(13) H(28) 3.154 2_647
H(13) H(29) 3.212 2_647
H(13) H(31) 3.250 3_657
H(14) C(22) 3.439 2_547
H(14) C(26) 3.570 4_445
H(14) C(27) 3.322 4_445
H(14) C(28) 3.479 4_445
H(14) H(24) 2.653 2_547
H(14) H(25) 3.418 2_547
H(14) H(28) 3.087 2_647
H(14) H(29) 2.968 2_647
H(14) H(29) 3.552 4_445
H(15) C(2) 2.943 4_455
H(15) C(3) 2.805 4_455
H(15) H(4) 2.560 4_455
H(15) H(5) 2.242 4_455
H(15) H(11) 3.566 2_546
H(16) C(3) 3.441 4_455
H(16) C(17) 3.448 4_445
H(16) C(18) 3.489 4_445
H(16) H(4) 3.600 4_455
H(16) H(5) 2.779 4_455
H(16) H(11) 3.519 2_546
H(17) O(2) 2.327 4_445
H(17) N(2) 3.374 4_445
H(17) H(10) 3.198 2_546
H(17) H(11) 3.490 2_546
H(17) H(23) 3.029 2_547
H(18) N(6) 3.371 2_546
H(18) C(5) 3.002 2_546
H(18) C(6) 2.818 2_546
H(18) C(8) 3.295 3_656
H(18) C(9) 3.561 3_656
H(18) H(7) 3.225 2_546
H(18) H(8) 2.893 2_546
H(18) H(10) 3.071 3_656
H(18) H(11) 3.560 3_656
H(19) Cl(1) 3.586 2_546
H(19) N(5) 3.431 2_546
H(19) C(4) 3.424 2_546
H(19) H(1) 3.579 1_545
H(20) C(7) 3.527 2_546
H(20) C(8) 3.364 2_546
H(20) C(24) 3.327 4_445
H(20) C(25) 3.142 4_445
H(20) H(8) 3.104 1_545
H(20) H(10) 3.420 2_546
H(20) H(26) 2.992 4_445
H(20) H(27) 2.631 4_445
H(21) C(24) 3.069 4_455
H(21) C(25) 2.793 4_455
H(21) C(26) 3.087 4_455
H(21) C(27) 3.594 4_455
H(21) H(13) 2.936 3_657
H(21) H(26) 3.403 4_455
H(21) H(27) 3.003 4_455
H(21) H(28) 3.448 4_455
H(22) C(23) 3.534 3_657
H(22) C(28) 3.211 3_657
H(22) C(29) 3.017 3_657
H(22) H(30) 2.437 3_657
H(22) H(31) 3.342 3_657
H(22) H(32) 2.119 3_657
H(23) C(10) 3.175 3_657
H(23) C(11) 3.118 3_657
H(23) C(15) 3.551 2_557
H(23) H(12) 2.906 3_657
H(23) H(13) 2.816 3_657
H(23) H(17) 3.029 2_557
H(23) H(32) 3.197 3_657
H(24) C(12) 3.244 2_557
H(24) C(23) 3.499 3_657
H(24) C(28) 3.335 3_657
H(24) C(29) 3.510 3_657
H(24) H(2) 3.340 2_557
H(24) H(4) 3.265 4_455
H(24) H(14) 2.653 2_557
H(24) H(30) 3.131 3_657
H(24) H(32) 2.877 3_657
H(25) C(23) 2.985 4_455
H(25) C(24) 3.535 4_455
H(25) C(27) 3.482 4_455
H(25) C(28) 2.955 4_455
H(25) C(29) 3.362 4_455
H(25) H(4) 3.428 4_455
H(25) H(14) 3.418 2_557
H(25) H(30) 3.122 4_455
H(25) H(31) 2.826 4_455
H(26) O(1) 2.791 .
H(26) C(5) 3.301 4_555
H(26) C(6) 3.523 4_555
H(26) H(2) 3.143 4_545
H(26) H(7) 3.328 4_555
H(26) H(20) 2.992 4_545
H(26) H(21) 3.403 4_555
H(27) N(3) 3.556 4_555
H(27) N(4) 3.177 4_555
H(27) N(6) 3.484 4_555
H(27) C(2) 3.426 4_555
H(27) C(3) 3.081 4_555
H(27) C(6) 3.578 4_555
H(27) C(18) 3.349 4_545
H(27) H(5) 3.309 4_555
H(27) H(20) 2.631 4_545
H(27) H(21) 3.003 4_555
H(28) C(1) 3.420 4_555
H(28) C(2) 3.035 4_555
H(28) C(3) 3.593 4_555
H(28) C(27) 3.262 3_757
H(28) H(4) 2.953 4_555
H(28) H(13) 3.154 2_657
H(28) H(14) 3.087 2_657
H(28) H(21) 3.448 4_555
H(28) H(29) 2.592 3_757
H(29) C(11) 3.376 2_657
H(29) C(12) 3.265 2_657
H(29) C(26) 3.014 3_757
H(29) C(27) 3.185 3_757
H(29) H(13) 3.212 2_657
H(29) H(14) 2.968 2_657
H(29) H(14) 3.552 4_545
H(29) H(28) 2.592 3_757
H(29) H(29) 2.900 3_757
H(30) C(14) 3.568 3_657
H(30) C(21) 3.261 3_657
H(30) H(22) 2.437 3_657
H(30) H(24) 3.131 3_657
H(30) H(25) 3.122 4_555
H(31) O(1) 3.580 .
H(31) C(1) 3.194 .
H(31) C(11) 3.262 3_657
H(31) H(3) 2.277 .
H(31) H(13) 3.250 3_657
H(31) H(22) 3.342 3_657
H(31) H(25) 2.826 4_555
H(32) C(10) 3.595 3_657
H(32) C(20) 3.350 3_657
H(32) C(21) 2.859 3_657
H(32) C(22) 3.288 3_657
H(32) H(12) 3.053 .
H(32) H(22) 2.119 3_657
H(32) H(23) 3.197 3_657
H(32) H(24) 2.877 3_657
H(33) O(1) 2.708 .
H(33) O(2) 2.628 .
H(33) N(1) 3.114 .
H(33) N(2) 3.115 .
H(33) H(2) 3.508 4_545
H(33) H(3) 3.095 .
H(33) H(12) 3.215 .

loop_
_geom_torsion_atom_site_label_1
_geom_torsion_atom_site_label_2
_geom_torsion_atom_site_label_3
_geom_torsion_atom_site_label_4
_geom_torsion
Cl(1) Ru(1) N(1) O(1) 142.4(2)
N(1) Ru(1) Cl(1) Ru(2) 49.27(7)
Cl(1) Ru(1) N(3) N(4) -99(3)
Cl(1) Ru(1) N(3) C(1) 83(3)
N(3) Ru(1) Cl(1) Ru(2) -78(3)
Cl(1) Ru(1) N(5) N(6) -139.37(17)
Cl(1) Ru(1) N(5) C(4) 46.3(2)
N(5) Ru(1) Cl(1) Ru(2) -133.27(7)
Cl(1) Ru(1) N(7) N(8) 135.38(17)
Cl(1) Ru(1) N(7) C(7) -45.4(2)
N(7) Ru(1) Cl(1) Ru(2) 140.39(6)
Cl(1) Ru(1) N(15) N(16) 34.22(16)
Cl(1) Ru(1) N(15) C(19) -139.8(2)
N(15) Ru(1) Cl(1) Ru(2) -44.48(6)
N(1) Ru(1) N(3) N(4) 133.4(2)
N(1) Ru(1) N(3) C(1) -44.1(3)
N(3) Ru(1) N(1) O(1) -38.4(2)
N(1) Ru(1) N(5) N(6) -18.9(17)
N(1) Ru(1) N(5) C(4) 166.8(15)
N(5) Ru(1) N(1) O(1) 21.8(18)
N(1) Ru(1) N(7) N(8) -135.98(18)
N(1) Ru(1) N(7) C(7) 43.3(2)
N(7) Ru(1) N(1) O(1) 48.3(2)
N(1) Ru(1) N(15) N(16) -54.08(18)
N(1) Ru(1) N(15) C(19) 131.9(2)
N(15) Ru(1) N(1) O(1) -131.7(2)
N(3) Ru(1) N(5) N(6) 41.41(19)
N(3) Ru(1) N(5) C(4) -132.9(2)
N(5) Ru(1) N(3) N(4) -44.1(2)
N(5) Ru(1) N(3) C(1) 138.5(3)
N(3) Ru(1) N(7) N(8) -44.04(18)
N(3) Ru(1) N(7) C(7) 135.2(2)
N(7) Ru(1) N(3) N(4) 42.3(2)
N(7) Ru(1) N(3) C(1) -135.2(3)
N(3) Ru(1) N(15) N(16) -146.30(17)
N(3) Ru(1) N(15) C(19) 39.7(2)
N(15) Ru(1) N(3) N(4) -132.9(2)
N(15) Ru(1) N(3) C(1) 49.7(3)
N(5) Ru(1) N(7) N(8) 42.71(18)
N(5) Ru(1) N(7) C(7) -138.0(2)
N(7) Ru(1) N(5) N(6) -45.45(18)
N(7) Ru(1) N(5) C(4) 140.3(2)
N(5) Ru(1) N(15) N(16) 127.23(18)
N(5) Ru(1) N(15) C(19) -46.8(2)
N(15) Ru(1) N(5) N(6) 134.67(18)
N(15) Ru(1) N(5) C(4) -39.6(2)
N(7) Ru(1) N(15) N(16) 125.8(9)
N(7) Ru(1) N(15) C(19) -48.3(10)
N(15) Ru(1) N(7) N(8) 44.2(10)
N(15) Ru(1) N(7) C(7) -136.6(9)
Cl(1) Ru(2) N(2) O(2) -148.6(3)
N(2) Ru(2) Cl(1) Ru(1) -48.08(7)
Cl(1) Ru(2) N(9) N(10) 81.1(17)
Cl(1) Ru(2) N(9) C(10) -103.1(17)
N(9) Ru(2) Cl(1) Ru(1) 95.3(17)
Cl(1) Ru(2) N(11) N(12) 141.6(2)
Cl(1) Ru(2) N(11) C(13) -42.6(3)
N(11) Ru(2) Cl(1) Ru(1) 132.87(6)
Cl(1) Ru(2) N(13) N(14) -132.85(19)
Cl(1) Ru(2) N(13) C(16) 46.2(2)
N(13) Ru(2) Cl(1) Ru(1) -141.02(8)
Cl(1) Ru(2) N(16) N(15) -33.97(17)
Cl(1) Ru(2) N(16) C(21) 140.8(2)
N(16) Ru(2) Cl(1) Ru(1) 44.35(6)
N(2) Ru(2) N(9) N(10) -135.5(2)
N(2) Ru(2) N(9) C(10) 40.3(3)
N(9) Ru(2) N(2) O(2) 32.8(3)
N(2) Ru(2) N(11) N(12) 1.8(16)
N(2) Ru(2) N(11) C(13) 178(3)
N(11) Ru(2) N(2) O(2) -9(4)
N(2) Ru(2) N(13) N(14) 136.9(2)
N(2) Ru(2) N(13) C(16) -44.1(2)
N(13) Ru(2) N(2) O(2) -53.6(3)
N(2) Ru(2) N(16) N(15) 55.86(18)
N(2) Ru(2) N(16) C(21) -129.3(2)
N(16) Ru(2) N(2) O(2) 125.7(3)
N(9) Ru(2) N(11) N(12) -39.7(2)
N(9) Ru(2) N(11) C(13) 136.0(3)
N(11) Ru(2) N(9) N(10) 43.5(2)
N(11) Ru(2) N(9) C(10) -140.7(3)
N(9) Ru(2) N(13) N(14) 45.3(2)
N(9) Ru(2) N(13) C(16) -135.7(2)
N(13) Ru(2) N(9) N(10) -42.7(2)
N(13) Ru(2) N(9) C(10) 133.1(3)
N(9) Ru(2) N(16) N(15) 147.77(18)
N(9) Ru(2) N(16) C(21) -37.4(2)
N(16) Ru(2) N(9) N(10) 131.9(2)
N(16) Ru(2) N(9) C(10) -52.3(3)
N(11) Ru(2) N(13) N(14) -42.1(2)
N(11) Ru(2) N(13) C(16) 137.0(2)
N(13) Ru(2) N(11) N(12) 46.7(2)
N(13) Ru(2) N(11) C(13) -137.5(3)
N(11) Ru(2) N(16) N(15) -125.20(18)
N(11) Ru(2) N(16) C(21) 49.6(2)
N(16) Ru(2) N(11) N(12) -132.7(2)
N(16) Ru(2) N(11) C(13) 43.1(3)
N(13) Ru(2) N(16) N(15) -131.8(8)
N(13) Ru(2) N(16) C(21) 43.0(9)
N(16) Ru(2) N(13) N(14) -35.4(10)
N(16) Ru(2) N(13) C(16) 143.6(8)
Ru(1) N(3) N(4) C(3) -178.2(2)
Ru(1) N(3) N(4) B(1) 1.8(3)
Ru(1) N(3) C(1) C(2) 177.3(2)
N(4) N(3) C(1) C(2) -0.4(3)
C(1) N(3) N(4) C(3) -0.1(3)
C(1) N(3) N(4) B(1) 179.9(2)
N(3) N(4) C(3) C(2) 0.5(4)
N(3) N(4) B(1) N(6) 57.7(3)
N(3) N(4) B(1) N(8) -59.0(3)
C(3) N(4) B(1) N(6) -122.3(3)
C(3) N(4) B(1) N(8) 121.1(3)
B(1) N(4) C(3) C(2) -179.5(3)
Ru(1) N(5) N(6) C(6) -175.40(18)
Ru(1) N(5) N(6) B(1) 3.5(3)
Ru(1) N(5) C(4) C(5) 174.4(2)
N(6) N(5) C(4) C(5) -0.4(3)
C(4) N(5) N(6) C(6) 0.3(3)
C(4) N(5) N(6) B(1) 179.2(2)
N(5) N(6) C(6) C(5) -0.1(2)
N(5) N(6) B(1) N(4) -60.0(3)
N(5) N(6) B(1) N(8) 55.8(3)
C(6) N(6) B(1) N(4) 118.6(3)
C(6) N(6) B(1) N(8) -125.6(3)
B(1) N(6) C(6) C(5) -178.8(2)
Ru(1) N(7) N(8) C(9) 179.22(18)
Ru(1) N(7) N(8) B(1) 1.3(3)
Ru(1) N(7) C(7) C(8) -179.3(2)
N(8) N(7) C(7) C(8) 0.0(2)
C(7) N(7) N(8) C(9) -0.2(2)
C(7) N(7) N(8) B(1) -178.1(2)
N(7) N(8) C(9) C(8) 0.3(3)
N(7) N(8) B(1) N(4) 56.6(3)
N(7) N(8) B(1) N(6) -59.2(3)
C(9) N(8) B(1) N(4) -120.7(3)
C(9) N(8) B(1) N(6) 123.5(3)
B(1) N(8) C(9) C(8) 177.9(2)
Ru(2) N(9) N(10) C(12) 176.4(2)
Ru(2) N(9) N(10) B(2) -2.1(4)
Ru(2) N(9) C(10) C(11) -176.2(2)
N(10) N(9) C(10) C(11) 0.0(3)
C(10) N(9) N(10) C(12) -0.4(4)
C(10) N(9) N(10) B(2) -178.9(3)
N(9) N(10) C(12) C(11) 0.6(4)
N(9) N(10) B(2) N(12) -57.5(4)
N(9) N(10) B(2) N(14) 59.5(3)
C(12) N(10) B(2) N(12) 124.4(4)
C(12) N(10) B(2) N(14) -118.6(4)
B(2) N(10) C(12) C(11) 178.8(3)
Ru(2) N(11) N(12) C(15) 176.5(2)
Ru(2) N(11) N(12) B(2) -5.4(3)
Ru(2) N(11) C(13) C(14) -176.1(2)
N(12) N(11) C(13) C(14) 0.0(3)
C(13) N(11) N(12) C(15) -0.2(3)
C(13) N(11) N(12) B(2) 177.9(2)
N(11) N(12) C(15) C(14) 0.3(4)
N(11) N(12) B(2) N(10) 61.1(4)
N(11) N(12) B(2) N(14) -54.9(3)
C(15) N(12) B(2) N(10) -121.3(3)
C(15) N(12) B(2) N(14) 122.7(3)
B(2) N(12) C(15) C(14) -177.4(3)
Ru(2) N(13) N(14) C(18) 178.4(2)
Ru(2) N(13) N(14) B(2) -2.7(3)
Ru(2) N(13) C(16) C(17) -178.2(2)
N(14) N(13) C(16) C(17) 0.9(3)
C(16) N(13) N(14) C(18) -0.9(3)
C(16) N(13) N(14) B(2) 178.0(2)
N(13) N(14) C(18) C(17) 0.5(4)
N(13) N(14) B(2) N(10) -56.1(3)
N(13) N(14) B(2) N(12) 60.4(3)
C(18) N(14) B(2) N(10) 122.5(3)
C(18) N(14) B(2) N(12) -121.1(3)
B(2) N(14) C(18) C(17) -178.2(3)
Ru(1) N(15) N(16) Ru(2) -0.10(18)
Ru(1) N(15) N(16) C(21) -175.87(17)
Ru(1) N(15) C(19) C(20) 175.32(19)
N(16) N(15) C(19) C(20) 0.6(3)
C(19) N(15) N(16) Ru(2) 175.16(16)
C(19) N(15) N(16) C(21) -0.6(2)
Ru(2) N(16) C(21) C(20) -175.06(19)
N(15) N(16) C(21) C(20) 0.4(3)
N(3) C(1) C(2) C(3) 0.7(4)
C(1) C(2) C(3) N(4) -0.8(4)
N(5) C(4) C(5) C(6) 0.3(3)
C(4) C(5) C(6) N(6) -0.1(3)
N(7) C(7) C(8) C(9) 0.2(2)
C(7) C(8) C(9) N(8) -0.3(3)
N(9) C(10) C(11) C(12) 0.3(4)
C(10) C(11) C(12) N(10) -0.5(5)
N(11) C(13) C(14) C(15) 0.1(3)
C(13) C(14) C(15) N(12) -0.3(4)
N(13) C(16) C(17) C(18) -0.6(4)
C(16) C(17) C(18) N(14) 0.1(3)
N(15) C(19) C(20) C(21) -0.4(3)
N(15) C(19) C(20) C(22) -178.4(3)
C(19) C(20) C(21) N(16) 0.0(3)
C(22) C(20) C(21) N(16) 178.0(3)
C(24) C(23) C(28) C(27) -0.1(7)
C(28) C(23) C(24) C(25) 1.3(8)
C(29) C(23) C(24) C(25) -179.4(6)
C(29) C(23) C(28) C(27) -179.4(7)
C(23) C(24) C(25) C(26) -1.9(8)
C(24) C(25) C(26) C(27) 1.3(9)
C(25) C(26) C(27) C(28) -0.1(9)
C(26) C(27) C(28) C(23) -0.5(9)
